data_7205290
loop_
_publ_author_name
'Lago, Ana Bel\'en'
'Carballo, Rosa'
'Fern\'andez-Hermida, Nuria'
'V\'azquez-L\'opez, Ezequiel M.'

_publ_section_title
;
 Mononuclear discrete complexes and coordination polymers based on
 metal(ii) chelidonate complexes with aromatic N,N-chelating ligands
;
_journal_issue 3
_journal_name_full CrystEngComm
_journal_page_first 941
_journal_paper_doi 10.1039/c0ce00330a
_journal_volume 13
_journal_year 2011
_chemical_formula_sum 'C19 H20 N2 Ni O11'
_chemical_formula_weight 511.08
_chemical_name_systematic
;
?
;
_space_group_IT_number 14
_symmetry_cell_setting monoclinic
_symmetry_space_group_name_Hall '-P 2ybc'
_symmetry_space_group_name_H-M 'P 1 21/c 1'
_atom_sites_solution_hydrogens geom
_atom_sites_solution_primary direct
_atom_sites_solution_secondary difmap
_audit_creation_method SHELXL-97
_cell_angle_alpha 90.00
_cell_angle_beta 113.911(3)
_cell_angle_gamma 90.00
_cell_formula_units_Z 4
_cell_length_a 10.9267(15)
_cell_length_b 23.869(4)
_cell_length_c 8.9977(13)
_cell_measurement_reflns_used 1680
_cell_measurement_temperature 293(2)
_cell_measurement_theta_max 23.31
_cell_measurement_theta_min 2.21
_cell_volume 2145.3(6)
_computing_cell_refinement 'Bruker SMART'
_computing_data_collection 'Bruker SMART'
_computing_data_reduction 'Bruker SAINT'
_computing_molecular_graphics 'Bruker SHELXTL'
_computing_publication_material 'Bruker SHELXTL'
_computing_structure_refinement 'SHELXL-97 (Sheldrick, 1997)'
_computing_structure_solution 'SHELXS-97 (Sheldrick, 1990)'
_diffrn_ambient_temperature 293(2)
_diffrn_measured_fraction_theta_full 0.992
_diffrn_measured_fraction_theta_max 0.992
_diffrn_measurement_device_type 'CCD area detector'
_diffrn_measurement_method 'phi and omega scans'
_diffrn_radiation_monochromator graphite
_diffrn_radiation_source 'fine-focus sealed tube'
_diffrn_radiation_type MoK\a
_diffrn_radiation_wavelength 0.71073
_diffrn_reflns_av_R_equivalents 0.0822
_diffrn_reflns_av_sigmaI/netI 0.1024
_diffrn_reflns_limit_h_max 11
_diffrn_reflns_limit_h_min -12
_diffrn_reflns_limit_k_max 28
_diffrn_reflns_limit_k_min 0
_diffrn_reflns_limit_l_max 10
_diffrn_reflns_limit_l_min 0
_diffrn_reflns_number 3627
_diffrn_reflns_theta_full 24.71
_diffrn_reflns_theta_max 24.71
_diffrn_reflns_theta_min 2.04
_exptl_absorpt_coefficient_mu 0.969
_exptl_absorpt_correction_T_max 1.000000
_exptl_absorpt_correction_T_min 0.796945
_exptl_absorpt_correction_type multi-scan
_exptl_crystal_colour green
_exptl_crystal_density_diffrn 1.582
_exptl_crystal_density_method 'not measured'
_exptl_crystal_description prism
_exptl_crystal_F_000 1056
_exptl_crystal_size_max 0.18
_exptl_crystal_size_mid 0.18
_exptl_crystal_size_min 0.12
_refine_diff_density_max 0.883
_refine_diff_density_min -0.803
_refine_diff_density_rms 0.138
_refine_ls_extinction_coef 0.058(6)
_refine_ls_extinction_expression Fc^*^=kFc[1+0.001xFc^2^\l^3^/sin(2\q)]^-1/4^
_refine_ls_extinction_method SHELXL
_refine_ls_goodness_of_fit_ref 1.046
_refine_ls_hydrogen_treatment constr
_refine_ls_matrix_type full
_refine_ls_number_parameters 299
_refine_ls_number_reflns 3627
_refine_ls_number_restraints 0
_refine_ls_restrained_S_all 1.046
_refine_ls_R_factor_all 0.1420
_refine_ls_R_factor_gt 0.0829
_refine_ls_shift/su_max 0.000
_refine_ls_shift/su_mean 0.000
_refine_ls_structure_factor_coef Fsqd
_refine_ls_weighting_details 'calc w=1/[\s^2^(Fo^2^)+(0.1515P)^2^+0.0000P] where P=(Fo^2^+2Fc^2^)/3'
_refine_ls_weighting_scheme calc
_refine_ls_wR_factor_gt 0.2139
_refine_ls_wR_factor_ref 0.2581
_reflns_number_gt 2018
_reflns_number_total 3627
_reflns_threshold_expression >2sigma(I)
_cod_data_source_file C0CE00330A.TXT
_cod_data_source_block 5
_cod_depositor_comments
;
The following automatic conversions were performed:
'_symmetry_cell_setting' value 'Monoclinic' changed to 'monoclinic'
according to '/home/saulius/struct/CIF-dictionaries/cif_core.dic'
dictionary named 'cif_core.dic' version 2.4.1 from 2010-06-29.

Automatic conversion script
Id: cif_fix_enum 1555 2011-01-17 13:19:09Z saulius 
;
_cod_original_cell_volume 2145.3(5)
_cod_original_sg_symbol_H-M P2(1)/c
_cod_database_code 7205290

loop_
_symmetry_equiv_pos_as_xyz
'x, y, z'
'-x, y+1/2, -z+1/2'
'-x, -y, -z'
'x, -y-1/2, z-1/2'

loop_
_atom_site_label
_atom_site_type_symbol
_atom_site_fract_x
_atom_site_fract_y
_atom_site_fract_z
_atom_site_U_iso_or_equiv
_atom_site_adp_type
_atom_site_occupancy
_atom_site_symmetry_multiplicity
_atom_site_calc_flag
_atom_site_refinement_flags
_atom_site_disorder_assembly
_atom_site_disorder_group
Ni1 Ni 0.20228(10) 0.10801(4) 0.28135(13) 0.0443(5) Uani 1 1 d . . .
O1 O 0.6066(5) 0.0641(2) 0.1078(7) 0.0451(13) Uani 1 1 d . . .
N1 N 0.1640(6) 0.1928(2) 0.2576(8) 0.0422(16) Uani 1 1 d . . .
C1 C 0.5217(8) 0.1031(3) 0.1199(9) 0.0421(18) Uani 1 1 d . . .
N2 N 0.0362(7) 0.1114(2) 0.3417(9) 0.0499(17) Uani 1 1 d . . .
C2 C 0.5075(8) 0.1535(3) 0.0512(10) 0.047(2) Uani 1 1 d . . .
H2 H 0.4501 0.1795 0.0661 0.056 Uiso 1 1 calc R . .
O3 O 0.5667(6) 0.2148(2) -0.1170(8) 0.0646(18) Uani 1 1 d . . .
C3 C 0.5805(8) 0.1682(3) -0.0463(10) 0.046(2) Uani 1 1 d . . .
C4 C 0.6691(9) 0.1258(3) -0.0530(11) 0.054(2) Uani 1 1 d . . .
H4 H 0.7227 0.1330 -0.1089 0.064 Uiso 1 1 calc R . .
C5 C 0.6784(8) 0.0765(3) 0.0171(10) 0.0441(19) Uani 1 1 d . . .
C10 C 0.4447(8) 0.0846(3) 0.2178(10) 0.046(2) Uani 1 1 d . . .
O11 O 0.3543(6) 0.1178(2) 0.2090(7) 0.0546(15) Uani 1 1 d . . .
C11 C 0.2327(9) 0.2335(3) 0.2265(10) 0.052(2) Uani 1 1 d . . .
H11 H 0.3021 0.2237 0.1968 0.063 Uiso 1 1 calc R . .
O12 O 0.4764(6) 0.0396(2) 0.2951(8) 0.0670(19) Uani 1 1 d . . .
C12 C 0.2072(9) 0.2900(3) 0.2359(11) 0.057(2) Uani 1 1 d . . .
H12 H 0.2575 0.3171 0.2116 0.068 Uiso 1 1 calc R . .
C13 C 0.1081(10) 0.3050(4) 0.2808(11) 0.064(3) Uani 1 1 d . . .
H13 H 0.0913 0.3427 0.2910 0.077 Uiso 1 1 calc R . .
C14 C 0.0312(9) 0.2639(3) 0.3118(11) 0.053(2) Uani 1 1 d . . .
C15 C 0.0648(8) 0.2082(3) 0.3031(10) 0.0466(19) Uani 1 1 d . . .
C16 C -0.0765(10) 0.2765(4) 0.3615(12) 0.065(3) Uani 1 1 d . . .
H16 H -0.0982 0.3136 0.3710 0.078 Uiso 1 1 calc R . .
C17 C -0.1449(9) 0.2352(4) 0.3940(12) 0.065(3) Uani 1 1 d . . .
H17 H -0.2172 0.2442 0.4190 0.078 Uiso 1 1 calc R . .
C18 C -0.1094(8) 0.1774(4) 0.3910(10) 0.052(2) Uani 1 1 d . . .
C19 C -0.1710(9) 0.1330(4) 0.4349(11) 0.061(2) Uani 1 1 d . . .
H19 H -0.2406 0.1400 0.4666 0.073 Uiso 1 1 calc R . .
C20 C -0.1301(9) 0.0805(4) 0.4315(12) 0.064(3) Uani 1 1 d . . .
H20 H -0.1706 0.0508 0.4609 0.077 Uiso 1 1 calc R . .
C21 C -0.0256(9) 0.0709(4) 0.3831(11) 0.059(2) Uani 1 1 d . . .
H21 H 0.0016 0.0342 0.3800 0.071 Uiso 1 1 calc R . .
C22 C -0.0060(8) 0.1641(3) 0.3433(10) 0.0470(19) Uani 1 1 d . . .
O51 O 0.8403(6) 0.0419(2) -0.0637(8) 0.0616(17) Uani 1 1 d . . .
C51 C 0.7690(8) 0.0299(4) 0.0128(10) 0.052(2) Uani 1 1 d . . .
O52 O 0.7677(6) -0.0163(2) 0.0783(8) 0.0662(18) Uani 1 1 d . . .
O1W O 0.2366(6) 0.0226(2) 0.3319(7) 0.0542(15) Uani 1 1 d . . .
O2W O 0.0854(6) 0.0900(2) 0.0364(7) 0.0550(15) Uani 1 1 d . . .
O3W O 0.3292(6) 0.1243(2) 0.5183(7) 0.0541(15) Uani 1 1 d . . .
O5W O 0.5573(7) 0.1901(3) 0.5662(9) 0.083(2) Uani 1 1 d . . .
O6W O 0.3766(7) 0.0484(2) 0.7450(8) 0.0718(19) Uani 1 1 d . . .

loop_
_atom_site_aniso_label
_atom_site_aniso_U_11
_atom_site_aniso_U_22
_atom_site_aniso_U_33
_atom_site_aniso_U_23
_atom_site_aniso_U_13
_atom_site_aniso_U_12
Ni1 0.0450(7) 0.0382(6) 0.0624(8) 0.0016(5) 0.0349(6) 0.0017(5)
O1 0.042(3) 0.044(3) 0.061(3) 0.001(2) 0.033(3) 0.002(2)
N1 0.041(4) 0.041(3) 0.053(4) 0.000(3) 0.028(3) 0.002(3)
C1 0.039(5) 0.044(4) 0.050(5) -0.007(4) 0.025(4) 0.000(3)
N2 0.052(4) 0.039(4) 0.067(5) 0.000(3) 0.032(4) 0.001(3)
C2 0.048(5) 0.039(4) 0.067(6) -0.001(4) 0.037(5) 0.003(4)
O3 0.075(5) 0.051(3) 0.088(5) 0.010(3) 0.054(4) 0.003(3)
C3 0.045(5) 0.046(4) 0.059(5) -0.003(4) 0.033(4) -0.010(4)
C4 0.055(6) 0.052(5) 0.071(6) -0.013(4) 0.044(5) -0.005(4)
C5 0.039(5) 0.052(5) 0.053(5) -0.008(4) 0.031(4) -0.005(4)
C10 0.042(5) 0.048(4) 0.061(5) 0.005(4) 0.032(4) 0.007(4)
O11 0.056(4) 0.045(3) 0.081(4) 0.002(3) 0.046(3) 0.004(3)
C11 0.057(6) 0.048(5) 0.064(6) 0.003(4) 0.038(5) -0.003(4)
O12 0.068(4) 0.061(4) 0.096(5) 0.026(3) 0.059(4) 0.017(3)
C12 0.069(7) 0.040(5) 0.065(6) 0.002(4) 0.030(5) -0.006(4)
C13 0.075(7) 0.045(5) 0.067(6) 0.002(4) 0.022(5) 0.006(5)
C14 0.053(6) 0.051(5) 0.060(5) 0.001(4) 0.027(5) 0.006(4)
C15 0.042(5) 0.047(5) 0.049(5) -0.005(4) 0.017(4) -0.001(4)
C16 0.067(7) 0.061(6) 0.079(7) 0.002(5) 0.043(6) 0.027(5)
C17 0.054(6) 0.078(6) 0.075(6) -0.007(5) 0.039(5) 0.016(5)
C18 0.041(5) 0.067(5) 0.055(5) -0.013(4) 0.026(4) -0.003(4)
C19 0.044(6) 0.089(7) 0.059(6) -0.001(5) 0.030(5) 0.000(5)
C20 0.056(6) 0.079(7) 0.077(7) -0.001(5) 0.046(6) -0.009(5)
C21 0.060(6) 0.055(5) 0.072(6) 0.005(5) 0.039(5) -0.007(4)
C22 0.039(5) 0.058(5) 0.044(5) -0.007(4) 0.018(4) -0.001(4)
O51 0.058(4) 0.063(4) 0.085(5) -0.017(3) 0.051(4) -0.006(3)
C51 0.045(5) 0.057(5) 0.058(5) -0.017(4) 0.026(4) -0.001(4)
O52 0.069(4) 0.052(4) 0.098(5) 0.001(3) 0.055(4) 0.013(3)
O1W 0.070(4) 0.042(3) 0.068(4) 0.004(3) 0.045(3) 0.002(3)
O2W 0.060(4) 0.044(3) 0.075(4) 0.004(3) 0.042(3) -0.001(3)
O3W 0.054(4) 0.053(3) 0.064(4) 0.002(3) 0.034(3) 0.000(3)
O5W 0.087(5) 0.079(4) 0.080(5) -0.002(4) 0.031(4) -0.023(4)
O6W 0.090(5) 0.056(4) 0.080(5) 0.014(3) 0.045(4) 0.010(3)

loop_
_atom_type_symbol
_atom_type_description
_atom_type_scat_dispersion_real
_atom_type_scat_dispersion_imag
_atom_type_scat_source
C C 0.0033 0.0016 'International Tables Vol C Tables 4.2.6.8 and 6.1.1.4'
H H 0.0000 0.0000 'International Tables Vol C Tables 4.2.6.8 and 6.1.1.4'
N N 0.0061 0.0033 'International Tables Vol C Tables 4.2.6.8 and 6.1.1.4'
O O 0.0106 0.0060 'International Tables Vol C Tables 4.2.6.8 and 6.1.1.4'
Ni Ni 0.3393 1.1124 'International Tables Vol C Tables 4.2.6.8 and 6.1.1.4'

loop_
_geom_angle_atom_site_label_1
_geom_angle_atom_site_label_2
_geom_angle_atom_site_label_3
_geom_angle
_geom_angle_site_symmetry_1
_geom_angle_site_symmetry_3
_geom_angle_publ_flag
O11 Ni1 O3W 90.9(2) . . ?
O11 Ni1 N1 90.7(2) . . ?
O3W Ni1 N1 86.9(2) . . ?
O11 Ni1 O1W 94.83(19) . . ?
O3W Ni1 O1W 88.4(2) . . ?
N1 Ni1 O1W 172.8(2) . . ?
O11 Ni1 N2 170.5(2) . . ?
O3W Ni1 N2 90.8(2) . . ?
N1 Ni1 N2 80.1(2) . . ?
O1W Ni1 N2 94.5(2) . . ?
O11 Ni1 O2W 85.1(2) . . ?
O3W Ni1 O2W 175.8(2) . . ?
N1 Ni1 O2W 94.6(2) . . ?
O1W Ni1 O2W 90.5(2) . . ?
N2 Ni1 O2W 93.3(2) . . ?
C1 O1 C5 118.4(6) . . ?
C11 N1 C15 117.0(7) . . ?
C11 N1 Ni1 129.3(5) . . ?
C15 N1 Ni1 112.9(5) . . ?
C2 C1 O1 122.7(6) . . ?
C2 C1 C10 123.2(7) . . ?
O1 C1 C10 114.1(6) . . ?
C21 N2 C22 117.8(7) . . ?
C21 N2 Ni1 130.0(6) . . ?
C22 N2 Ni1 112.1(5) . . ?
C1 C2 C3 120.7(7) . . ?
O3 C3 C4 123.6(7) . . ?
O3 C3 C2 122.5(7) . . ?
C4 C3 C2 113.9(7) . . ?
C5 C4 C3 122.5(7) . . ?
C4 C5 O1 121.6(7) . . ?
C4 C5 C51 124.9(7) . . ?
O1 C5 C51 113.4(7) . . ?
O11 C10 O12 128.1(7) . . ?
O11 C10 C1 113.1(7) . . ?
O12 C10 C1 118.8(7) . . ?
C10 O11 Ni1 129.7(5) . . ?
N1 C11 C12 123.7(8) . . ?
C13 C12 C11 118.8(8) . . ?
C12 C13 C14 119.7(8) . . ?
C15 C14 C13 117.9(8) . . ?
C15 C14 C16 118.8(8) . . ?
C13 C14 C16 123.1(8) . . ?
N1 C15 C14 122.6(7) . . ?
N1 C15 C22 117.1(7) . . ?
C14 C15 C22 120.3(7) . . ?
C17 C16 C14 120.6(8) . . ?
C16 C17 C18 121.6(8) . . ?
C19 C18 C22 117.2(8) . . ?
C19 C18 C17 124.0(8) . . ?
C22 C18 C17 118.9(8) . . ?
C20 C19 C18 120.2(8) . . ?
C19 C20 C21 119.0(8) . . ?
N2 C21 C20 123.1(8) . . ?
N2 C22 C18 122.7(7) . . ?
N2 C22 C15 117.5(7) . . ?
C18 C22 C15 119.7(7) . . ?
O52 C51 O51 125.6(7) . . ?
O52 C51 C5 120.4(7) . . ?
O51 C51 C5 113.9(7) . . ?

loop_
_geom_bond_atom_site_label_1
_geom_bond_atom_site_label_2
_geom_bond_distance
_geom_bond_site_symmetry_2
_geom_bond_publ_flag
Ni1 O11 2.028(5) . ?
Ni1 O3W 2.055(6) . ?
Ni1 N1 2.059(6) . ?
Ni1 O1W 2.090(5) . ?
Ni1 N2 2.096(6) . ?
Ni1 O2W 2.096(6) . ?
O1 C1 1.350(8) . ?
O1 C5 1.373(8) . ?
N1 C11 1.327(9) . ?
N1 C15 1.355(9) . ?
C1 C2 1.332(10) . ?
C1 C10 1.510(10) . ?
N2 C21 1.316(9) . ?
N2 C22 1.342(9) . ?
C2 C3 1.448(10) . ?
O3 C3 1.259(9) . ?
C3 C4 1.419(10) . ?
C4 C5 1.320(10) . ?
C5 C51 1.500(10) . ?
C10 O11 1.244(9) . ?
C10 O12 1.249(9) . ?
C11 C12 1.386(11) . ?
C12 C13 1.348(12) . ?
C13 C14 1.393(11) . ?
C14 C15 1.390(10) . ?
C14 C16 1.450(11) . ?
C15 C22 1.437(10) . ?
C16 C17 1.339(12) . ?
C17 C18 1.437(11) . ?
C18 C19 1.395(12) . ?
C18 C22 1.398(10) . ?
C19 C20 1.335(12) . ?
C20 C21 1.396(11) . ?
O51 C51 1.264(9) . ?
C51 O52 1.254(10) . ?
